data_2008575
loop_
_publ_author_name
'George Balayiannis'
'Ioannis Argiris'
'Dionissios Papaioannou'
'Constantin Kavounis'

_publ_section_title
;(2<i>S</i>,3<i>S</i>)- and
 (2<i>R</i>,3<i>S</i>)-2-[2-(benzyloxy)ethyl]-3-(6-chloro-9<i>H</i>-purin-9-yl)oxolane
;
_journal_issue 6
_journal_name_full 'Acta Crystallographica Section C'
_journal_page_first 1005
_journal_page_last 1008
_journal_paper_doi 10.1107/S0108270199002784
_journal_volume 55
_journal_year 1999
_chemical_formula_moiety 'C18 H19 Cl N4 O2'
_chemical_formula_sum 'C18 H19 Cl N4 O2'
_chemical_formula_weight 358.82
_chemical_name_systematic
;
(2R,3S)-2-[2-(benzyloxy)ethyl]-3-(6-chloro-9H-purin-9-yl)oxolane
;
_space_group_IT_number 19
_symmetry_cell_setting orthorhombic
_symmetry_space_group_name_Hall 'P 2ac 2ab'
_symmetry_space_group_name_H-M 'P 21 21 21'
_cell_angle_alpha 90.00
_cell_angle_beta 90.00
_cell_angle_gamma 90.00
_cell_formula_units_Z 4
_cell_length_a 7.5238(5)
_cell_length_b 10.9972(8)
_cell_length_c 20.9169(19)
_cell_measurement_reflns_used 150
_cell_measurement_temperature 293(2)
_cell_measurement_theta_max 18.9
_cell_measurement_theta_min 10.1
_cell_volume 1730.7(2)
_computing_cell_refinement DIF4
_computing_data_collection 'DIF4 (Stoe & Cie, 1988a)'
_computing_data_reduction 'REDU4 (Stoe & Cie, 1988b)'
_computing_molecular_graphics 'PLATON (Spek,1990)'
_computing_publication_material SHELXL97
_computing_structure_refinement 'SHELXL97 (Sheldrick, 1997)'
_computing_structure_solution 'SHELXS86 (Sheldrick, 1990)'
_diffrn_ambient_temperature 293(2)
_diffrn_measured_fraction_theta_full 0.995
_diffrn_measured_fraction_theta_max 0.995
_diffrn_measurement_device_type
;
Philips PW1100 diffractometer (updated by Stoe)
;
_diffrn_measurement_method '\w/2\q scans'
_diffrn_radiation_monochromator graphite
_diffrn_radiation_source 'fine-focus sealed tube'
_diffrn_radiation_type MoK\a
_diffrn_radiation_wavelength 0.71069
_diffrn_reflns_av_R_equivalents 0.000
_diffrn_reflns_av_sigmaI/netI 0.040
_diffrn_reflns_limit_h_max 10
_diffrn_reflns_limit_h_min 0
_diffrn_reflns_limit_k_max 15
_diffrn_reflns_limit_k_min 0
_diffrn_reflns_limit_l_max 29
_diffrn_reflns_limit_l_min 0
_diffrn_reflns_number 2890
_diffrn_reflns_theta_full 30.08
_diffrn_reflns_theta_max 30.08
_diffrn_reflns_theta_min 2.69
_diffrn_standards_decay_% 4.6
_diffrn_standards_interval_time 120
_diffrn_standards_number 3
_exptl_absorpt_coefficient_mu 0.240
_exptl_absorpt_correction_type none
_exptl_crystal_colour colourless
_exptl_crystal_density_diffrn 1.377
_exptl_crystal_density_method 'not measured'
_exptl_crystal_description prism
_exptl_crystal_F_000 752
_exptl_crystal_size_max 0.6
_exptl_crystal_size_mid 0.3
_exptl_crystal_size_min 0.2
_refine_diff_density_max 0.218
_refine_diff_density_min -0.356
_refine_ls_extinction_method none
_refine_ls_goodness_of_fit_ref 1.027
_refine_ls_hydrogen_treatment noref
_refine_ls_matrix_type full
_refine_ls_number_parameters 226
_refine_ls_number_reflns 2890
_refine_ls_number_restraints 0
_refine_ls_restrained_S_all 1.027
_refine_ls_R_factor_all 0.105
_refine_ls_R_factor_gt 0.053
_refine_ls_shift/su_max <0.001
_refine_ls_structure_factor_coef Fsqd
_refine_ls_weighting_details
;
calc w = 1/[\s^2^(Fo^2^)+(0.0796P)^2^] where P=(Fo^2^+2Fc^2^)/3
;
_refine_ls_weighting_scheme calc
_refine_ls_wR_factor_ref 0.137
_reflns_number_gt 1740
_reflns_number_total 2890
_reflns_threshold_expression I>2\s(I)
_cod_data_source_file gs1035.cif
_cod_data_source_block 2b
_cod_database_code 2008575

loop_
_symmetry_equiv_pos_as_xyz
'x, y, z'
'-x+1/2, -y, z+1/2'
'x+1/2, -y+1/2, -z'
'-x, y+1/2, -z+1/2'

loop_
_atom_site_label
_atom_site_fract_x
_atom_site_fract_y
_atom_site_fract_z
_atom_site_U_iso_or_equiv
_atom_site_adp_type
_atom_site_calc_flag
_atom_site_refinement_flags
_atom_site_occupancy
_atom_site_disorder_assembly
_atom_site_disorder_group
_atom_site_type_symbol
Cl1 .72676(17) .29000(7) .96880(4) .0763(3) Uani d . 1 . . Cl
N1 .6024(4) .5049(2) .93982(12) .0506(6) Uani d . 1 . . N
C2 .5446(4) .5893(3) .89852(15) .0504(7) Uani d . 1 . . C
H2 .5086 .6627 .9164 .060 Uiso calc R 1 . . H
N3 .5322(3) .5812(2) .83530(11) .0442(5) Uani d . 1 . . N
C4 .5835(4) .4729(2) .81400(13) .0383(6) Uani d . 1 . . C
C5 .6471(4) .3765(2) .85101(13) .0410(6) Uani d . 1 . . C
C6 .6529(4) .3998(3) .91587(14) .0467(7) Uani d . 1 . . C
N7 .6867(4) .2775(2) .81284(11) .0493(6) Uani d . 1 . . N
C8 .6453(4) .3144(2) .75548(15) .0489(7) Uani d . 1 . . C
H8 .6572 .2653 .7195 .059 Uiso calc R 1 . . H
N9 .5827(3) .43177(19) .75235(10) .0402(5) Uani d . 1 . . N
C10 .5141(4) .4989(2) .69670(14) .0421(6) Uani d . 1 . . C
H10 .4271 .5598 .7105 .051 Uiso calc R 1 . . H
C11 .6611(5) .5590(3) .65801(16) .0554(8) Uani d . 1 . . C
H11A .6170 .6295 .6351 .066 Uiso calc R 1 . . H
H11B .7590 .5837 .6853 .066 Uiso calc R 1 . . H
C12 .7164(5) .4609(4) .6131(2) .0684(9) Uani d . 1 . . C
H12A .7456 .4954 .5717 .082 Uiso calc R 1 . . H
H12B .8207 .4195 .6294 .082 Uiso calc R 1 . . H
O13 .5737(3) .37783(18) .60688(11) .0580(6) Uani d . 1 . . O
C14 .4308(4) .4131(2) .64831(12) .0397(6) Uani d . 1 . . C
H14 .3848 .3411 .6705 .048 Uiso calc R 1 . . H
C15 .2820(4) .4716(3) .60986(15) .0471(6) Uani d . 1 . . C
H15A .1967 .5077 .6390 .056 Uiso calc R 1 . . H
H15B .3311 .5362 .5837 .056 Uiso calc R 1 . . H
C16 .1880(4) .3823(3) .56760(13) .0498(7) Uani d . 1 . . C
H16A .0956 .4232 .5434 .060 Uiso calc R 1 . . H
H16B .2713 .3463 .5377 .060 Uiso calc R 1 . . H
O17 .1126(3) .29102(19) .60680(9) .0522(5) Uani d . 1 . . O
C18 .0187(5) .2026(3) .57215(14) .0541(7) Uani d . 1 . . C
H18A .0918 .1735 .5371 .065 Uiso calc R 1 . . H
H18B -.0878 .2386 .5541 .065 Uiso calc R 1 . . H
C19 -.0319(4) .0974(3) .61435(15) .0494(7) Uani d . 1 . . C
C20 -.0931(5) -.0095(3) .58775(18) .0636(9) Uani d . 1 . . C
H20 -.1013 -.0158 .5435 .076 Uiso calc R 1 . . H
C21 -.1424(6) -.1070(4) .6249(2) .0739(11) Uani d . 1 . . C
H21 -.1840 -.1779 .6059 .089 Uiso calc R 1 . . H
C22 -.1298(5) -.0989(4) .6901(2) .0768(11) Uani d . 1 . . C
H22 -.1632 -.1644 .7155 .092 Uiso calc R 1 . . H
C23 -.0684(5) .0052(4) .71756(18) .0773(12) Uani d . 1 . . C
H23 -.0589 .0103 .7618 .093 Uiso calc R 1 . . H
C24 -.0199(5) .1035(4) .67986(16) .0615(9) Uani d . 1 . . C
H24 .0212 .1744 .6991 .074 Uiso calc R 1 . . H

loop_
_atom_site_aniso_label
_atom_site_aniso_U_11
_atom_site_aniso_U_22
_atom_site_aniso_U_33
_atom_site_aniso_U_12
_atom_site_aniso_U_13
_atom_site_aniso_U_23
Cl1 .1213(8) .0563(4) .0514(4) .0020(6) -.0158(5) .0121(4)
N1 .0587(15) .0489(13) .0441(12) -.0035(14) .0023(12) -.0013(11)
C2 .0567(18) .0464(15) .0480(16) -.0009(15) .0037(13) -.0098(14)
N3 .0479(13) .0398(11) .0450(13) -.0020(12) -.0024(10) -.0026(11)
C4 .0357(13) .0369(13) .0423(14) -.0054(12) -.0013(11) .0001(11)
C5 .0452(14) .0355(13) .0423(14) -.0068(12) -.0034(12) .0003(11)
C6 .0521(16) .0427(14) .0454(14) -.0076(14) -.0007(13) .0056(12)
N7 .0657(16) .0327(10) .0496(13) .0003(12) -.0099(13) -.0014(10)
C8 .0604(17) .0367(14) .0497(16) .0024(14) -.0070(15) -.0053(12)
N9 .0451(11) .0329(10) .0425(12) -.0002(10) -.0047(11) -.0015(9)
C10 .0479(15) .0348(12) .0437(13) .0004(13) -.0044(14) .0023(11)
C11 .0583(18) .0493(16) .0585(17) -.0138(15) -.0022(16) .0083(15)
C12 .0580(19) .069(2) .078(2) -.0064(18) .0161(19) .0069(19)
O13 .0521(12) .0550(12) .0670(13) .0029(11) .0086(11) -.0169(11)
C14 .0440(14) .0367(12) .0384(13) -.0023(12) .0013(12) -.0006(11)
C15 .0476(15) .0469(15) .0467(15) .0073(13) -.0009(13) -.0004(13)
C16 .0513(16) .0622(17) .0359(13) .0025(16) -.0070(13) .0005(13)
O17 .0525(12) .0622(12) .0420(10) -.0069(11) -.0076(9) -.0063(10)
C18 .0586(18) .0594(17) .0442(15) -.0002(17) -.0145(14) -.0054(14)
C19 .0368(14) .0583(17) .0531(16) .0061(14) -.0056(13) -.0073(15)
C20 .068(2) .063(2) .0606(19) .002(2) -.0086(18) -.0070(16)
C21 .078(2) .061(2) .082(3) -.004(2) -.001(2) .001(2)
C22 .056(2) .085(3) .090(3) .000(2) .008(2) .021(3)
C23 .0536(19) .123(4) .056(2) -.007(3) .0041(17) .004(2)
C24 .0513(17) .083(2) .0500(17) -.010(2) .0012(15) -.0074(17)

loop_
_atom_type_symbol
_atom_type_description
_atom_type_scat_dispersion_real
_atom_type_scat_dispersion_imag
_atom_type_scat_source
C C 0.0033 0.0016 'International Tables Vol C Tables 4.2.6.8 and 6.1.1.4'
H H 0.0000 0.0000 'International Tables Vol C Tables 4.2.6.8 and 6.1.1.4'
Cl Cl 0.1484 0.1585 'International Tables Vol C Tables 4.2.6.8 and 6.1.1.4'
N N 0.0061 0.0033 'International Tables Vol C Tables 4.2.6.8 and 6.1.1.4'
O O 0.0106 0.0060 'International Tables Vol C Tables 4.2.6.8 and 6.1.1.4'

loop_
_geom_angle_atom_site_label_1
_geom_angle_atom_site_label_2
_geom_angle_atom_site_label_3
_geom_angle
_geom_angle_publ_flag
C6 N1 C2 117.2(3) yes
N1 C2 N3 128.1(3) yes
N3 C2 H2 115.9 ?
N1 C2 H2 115.9 ?
C4 N3 C2 111.9(2) yes
N3 C4 N9 127.7(2) yes
N3 C4 C5 126.4(2) yes
N9 C4 C5 105.8(2) yes
C6 C5 N7 135.0(3) yes
C6 C5 C4 114.4(2) yes
N7 C5 C4 110.6(2) yes
N1 C6 C5 121.9(3) yes
N1 C6 Cl1 117.5(2) ?
C5 C6 Cl1 120.6(2) ?
C8 N7 C5 103.6(2) yes
N7 C8 N9 114.7(3) yes
N7 C8 H8 122.7 ?
N9 C8 H8 122.7 ?
C4 N9 C8 105.3(2) yes
C4 N9 C10 125.6(2) yes
C8 N9 C10 128.9(2) yes
N9 C10 C14 111.1(2) ?
N9 C10 C11 112.6(2) ?
C14 C10 C11 102.5(2) ?
N9 C10 H10 110.2 ?
C14 C10 H10 110.2 ?
C11 C10 H10 110.2 ?
C12 C11 C10 102.9(2) ?
C12 C11 H11A 111.2 ?
C10 C11 H11A 111.2 ?
C12 C11 H11B 111.2 ?
C10 C11 H11B 111.2 ?
H11A C11 H11B 109.1 ?
O13 C12 C11 108.3(3) ?
O13 C12 H12A 110.0 ?
C11 C12 H12A 110.0 ?
O13 C12 H12B 110.0 ?
C11 C12 H12B 110.0 ?
H12A C12 H12B 108.4 ?
C12 O13 C14 109.8(2) yes
O13 C14 C10 105.1(2) ?
O13 C14 C15 110.3(2) ?
C10 C14 C15 113.2(2) ?
O13 C14 H14 109.4 ?
C10 C14 H14 109.4 ?
C15 C14 H14 109.4 ?
C16 C15 C14 112.5(2) ?
C16 C15 H15A 109.1 ?
C14 C15 H15A 109.1 ?
C16 C15 H15B 109.1 ?
C14 C15 H15B 109.1 ?
H15A C15 H15B 107.8 ?
O17 C16 C15 108.2(2) ?
O17 C16 H16A 110.1 ?
C15 C16 H16A 110.1 ?
O17 C16 H16B 110.1 ?
C15 C16 H16B 110.1 ?
H16A C16 H16B 108.4 ?
C18 O17 C16 113.2(2) yes
O17 C18 C19 110.9(2) ?
O17 C18 H18A 109.5 ?
C19 C18 H18A 109.5 ?
O17 C18 H18B 109.5 ?
C19 C18 H18B 109.5 ?
H18A C18 H18B 108.0 ?
C24 C19 C20 117.7(3) ?
C24 C19 C18 122.1(3) ?
C20 C19 C18 120.2(3) ?
C21 C20 C19 121.7(4) ?
C21 C20 H20 119.1 ?
C19 C20 H20 119.1 ?
C22 C21 C20 119.6(4) ?
C22 C21 H21 120.2 ?
C20 C21 H21 120.2 ?
C23 C22 C21 119.9(4) ?
C23 C22 H22 120.0 ?
C21 C22 H22 120.0 ?
C22 C23 C24 120.3(4) ?
C22 C23 H23 119.9 ?
C24 C23 H23 119.9 ?
C19 C24 C23 120.7(4) ?
C19 C24 H24 119.6 ?
C23 C24 H24 119.6 ?

loop_
_geom_bond_atom_site_label_1
_geom_bond_atom_site_label_2
_geom_bond_site_symmetry_2
_geom_bond_distance
_geom_bond_publ_flag
Cl1 C6 . 1.730(3) ?
N1 C6 . 1.316(4) yes
N1 C2 . 1.341(4) yes
C2 N3 . 1.329(4) yes
C2 H2 . .9300 ?
N3 C4 . 1.329(3) yes
C4 N9 . 1.367(3) yes
C4 C5 . 1.398(4) yes
C5 C6 . 1.381(4) yes
C5 N7 . 1.382(4) yes
N7 C8 . 1.305(4) yes
C8 N9 . 1.375(4) yes
C8 H8 . .9300 ?
N9 C10 . 1.472(3) yes
C10 C14 . 1.519(4) ?
C10 C11 . 1.522(4) ?
C10 H10 . .9800 ?
C11 C12 . 1.491(5) ?
C11 H11A . .9700 ?
C11 H11B . .9700 ?
C12 O13 . 1.415(4) yes
C12 H12A . .9700 ?
C12 H12B . .9700 ?
O13 C14 . 1.435(3) yes
C14 C15 . 1.521(4) ?
C14 H14 . .9800 ?
C15 C16 . 1.498(4) ?
C15 H15A . .9700 ?
C15 H15B . .9700 ?
C16 O17 . 1.415(3) yes
C16 H16A . .9700 ?
C16 H16B . .9700 ?
O17 C18 . 1.404(3) yes
C18 C19 . 1.504(4) ?
C18 H18A . .9700 ?
C18 H18B . .9700 ?
C19 C24 . 1.375(5) ?
C19 C20 . 1.380(4) ?
C20 C21 . 1.376(5) ?
C20 H20 . .9300 ?
C21 C22 . 1.368(6) ?
C21 H21 . .9300 ?
C22 C23 . 1.362(6) ?
C22 H22 . .9300 ?
C23 C24 . 1.388(5) ?
C23 H23 . .9300 ?
C24 H24 . .9300 ?

loop_
_geom_torsion_atom_site_label_1
_geom_torsion_atom_site_label_2
_geom_torsion_atom_site_label_3
_geom_torsion_atom_site_label_4
_geom_torsion
_geom_torsion_publ_flag
C6 N1 C2 N3 -0.5(5) ?
N1 C2 N3 C4 1.0(5) ?
C2 N3 C4 N9 177.7(3) ?
C2 N3 C4 C5 -1.2(4) ?
N3 C4 C5 C6 0.8(4) ?
N9 C4 C5 C6 -178.3(3) ?
N3 C4 C5 N7 179.6(3) ?
N9 C4 C5 N7 0.5(3) ?
C2 N1 C6 C5 0.0(5) ?
C2 N1 C6 Cl1 -179.7(2) ?
N7 C5 C6 N1 -178.5(3) ?
C4 C5 C6 N1 -0.2(4) ?
N7 C5 C6 Cl1 1.2(5) ?
C4 C5 C6 Cl1 179.5(2) ?
C6 C5 N7 C8 177.7(4) ?
C4 C5 N7 C8 -0.8(4) ?
C5 N7 C8 N9 0.7(4) ?
N3 C4 N9 C8 -179.1(3) ?
C5 C4 N9 C8 -0.1(3) ?
N3 C4 N9 C10 -3.6(5) ?
C5 C4 N9 C10 175.4(3) ?
N7 C8 N9 C4 -0.4(4) ?
N7 C8 N9 C10 -175.7(3) ?
C4 N9 C10 C14 -145.6(3) yes
C8 N9 C10 C14 28.8(4) yes
C4 N9 C10 C11 100.1(3) yes
C8 N9 C10 C11 -85.5(3) yes
N9 C10 C11 C12 87.0(3) ?
C14 C10 C11 C12 -32.5(3) ?
C10 C11 C12 O13 22.8(4) ?
C11 C12 O13 C14 -3.1(4) ?
C12 O13 C14 C10 -18.1(3) yes
C12 O13 C14 C15 104.2(3) yes
N9 C10 C14 O13 -89.1(3) ?
C11 C10 C14 O13 31.4(3) yes
N9 C10 C14 C15 150.5(2) ?
C11 C10 C14 C15 -89.1(3) ?
O13 C14 C15 C16 68.9(3) ?
C10 C14 C15 C16 -173.7(3) ?
C14 C15 C16 O17 60.6(3) yes
C15 C16 O17 C18 179.3(3) ?
C16 O17 C18 C19 170.5(3) ?
O17 C18 C19 C24 13.0(4) ?
O17 C18 C19 C20 -167.1(3) ?
C24 C19 C20 C21 0.6(5) ?
C18 C19 C20 C21 -179.3(3) ?
C19 C20 C21 C22 -0.4(6) ?
C20 C21 C22 C23 -0.2(6) ?
C21 C22 C23 C24 0.6(6) ?
C20 C19 C24 C23 -0.2(5) ?
C18 C19 C24 C23 179.7(3) ?
C22 C23 C24 C19 -0.4(6) ?

loop_
_cod_related_entry_id
_cod_related_entry_database
_cod_related_entry_code
1 ChemSpider 21105715
